data_7714331
loop_
_publ_author_name
'Jung, Mi Hee'

_publ_section_title
;
 Diammonium Spacer-Induced Stable Zigzag Type 2D Dion-Jacobson
 Lead/Tin-Based Perovskite Solar Cells
;
_journal_name_full 'Dalton Transactions'
_journal_paper_doi 10.1039/D3DT02041J
_journal_year 2023
_chemical_formula_sum 'C7 H10 I7 N4 Pb Sn'
_chemical_formula_weight 1364.37
_space_group_crystal_system monoclinic
_space_group_IT_number 14
_space_group_name_Hall '-P 2ybc'
_space_group_name_H-M_alt 'P 1 21/c 1'
_atom_sites_solution_hydrogens geom
_audit_creation_method SHELXL-2017/1
_audit_update_record
;
2022-07-27 deposited with the CCDC.	2023-10-28 downloaded from the CCDC.
;
_cell_angle_alpha 90
_cell_angle_beta 97.13(3)
_cell_angle_gamma 90
_cell_formula_units_Z 4
_cell_length_a 16.215(3)
_cell_length_b 18.204(4)
_cell_length_c 8.7630(18)
_cell_measurement_reflns_used 47372
_cell_measurement_temperature 293(2)
_cell_measurement_theta_max 33.749
_cell_measurement_theta_min 0.401
_cell_volume 2566.6(9)
_computing_cell_refinement 'HKL3000sm (Otwinowski & Minor, 1997)'
_computing_data_collection 'PAL BL2D-SMDC Program (Shin et. al, 2016)'
_computing_data_reduction 'HKL3000sm (Otwinowski & Minor, 1997)'
_computing_structure_refinement 'SHELXL-2017/1 (Sheldrick, 2017)'
_computing_structure_solution 'SHELXT 2018/2 (Sheldrick, 2018)'
_diffrn_ambient_temperature 293(2)
_diffrn_measured_fraction_theta_full 0.994
_diffrn_measured_fraction_theta_max 0.778
_diffrn_measurement_device_type 'Rayonix MX225HS CCD area detector'
_diffrn_measurement_method 'omega scan'
_diffrn_radiation_type synchrotron
_diffrn_radiation_wavelength 0.700
_diffrn_reflns_av_R_equivalents 0.1648
_diffrn_reflns_av_unetI/netI 0.1623
_diffrn_reflns_Laue_measured_fraction_full 0.994
_diffrn_reflns_Laue_measured_fraction_max 0.778
_diffrn_reflns_limit_h_max 23
_diffrn_reflns_limit_h_min -23
_diffrn_reflns_limit_k_max 27
_diffrn_reflns_limit_k_min -27
_diffrn_reflns_limit_l_max 13
_diffrn_reflns_limit_l_min -12
_diffrn_reflns_number 25596
_diffrn_reflns_point_group_measured_fraction_full 0.994
_diffrn_reflns_point_group_measured_fraction_max 0.778
_diffrn_reflns_theta_full 24.835
_diffrn_reflns_theta_max 32.933
_diffrn_reflns_theta_min 1.246
_diffrn_source 'PLSII 2D bending magnet'
_exptl_absorpt_coefficient_mu 15.155
_exptl_absorpt_correction_T_max 1.000
_exptl_absorpt_correction_T_min 0.765
_exptl_absorpt_correction_type empirical
_exptl_absorpt_process_details 'HKL3000sm Scalepack(Otwinowski et.al,2003)'
_exptl_crystal_density_diffrn 3.531
_exptl_crystal_description plate
_exptl_crystal_F_000 2332
_refine_diff_density_max 10.628
_refine_diff_density_min -6.904
_refine_diff_density_rms 1.061
_refine_ls_extinction_method none
_refine_ls_goodness_of_fit_ref 1.652
_refine_ls_hydrogen_treatment constr
_refine_ls_matrix_type full
_refine_ls_number_parameters 181
_refine_ls_number_reflns 7841
_refine_ls_number_restraints 9
_refine_ls_restrained_S_all 1.653
_refine_ls_R_factor_all 0.2407
_refine_ls_R_factor_gt 0.1271
_refine_ls_shift/su_max 0.414
_refine_ls_shift/su_mean 0.027
_refine_ls_structure_factor_coef Fsqd
_refine_ls_weighting_details 'w=1/[\s^2^(Fo^2^)+(0.1000P)^2^] where P=(Fo^2^+2Fc^2^)/3'
_refine_ls_weighting_scheme calc
_refine_ls_wR_factor_gt 0.3559
_refine_ls_wR_factor_ref 0.3969
_reflns_Friedel_coverage 0.000
_reflns_number_gt 3018
_reflns_number_total 7841
_reflns_threshold_expression 'I > 2\s(I)'
_cod_data_source_file d3dt02041j2.cif
_cod_data_source_block 43apfapbsn_1_a_pl
_cod_original_sg_symbol_H-M 'P 21/c'
_cod_database_code 7714331
_shelx_shelxl_version_number 2017/1
_shelx_space_group_comment
;
The symmetry employed for this shelxl refinement is uniquely defined
by the following loop, which should always be used as a source of
symmetry information in preference to the above space-group names.
They are only intended as comments.
;

loop_
_space_group_symop_operation_xyz
'x, y, z'
'-x, y+1/2, -z+1/2'
'-x, -y, -z'
'x, -y-1/2, z-1/2'

loop_
_atom_site_label
_atom_site_type_symbol
_atom_site_fract_x
_atom_site_fract_y
_atom_site_fract_z
_atom_site_U_iso_or_equiv
_atom_site_adp_type
_atom_site_occupancy
_atom_site_site_symmetry_order
_atom_site_calc_flag
_atom_site_refinement_flags_posn
_atom_site_refinement_flags_adp
_atom_site_refinement_flags_occupancy
_atom_site_disorder_assembly
_atom_site_disorder_group
Pb1 Pb 0.19051(10) 0.62639(7) 0.78705(15) 0.0632(5) Uani 1 1 d . . . . .
I0I I -0.00694(13) 0.61403(16) 0.7428(3) 0.0780(9) Uani 1 1 d . . . . .
I005 I -0.39775(13) 0.62763(11) 0.6717(3) 0.0565(6) Uani 1 1 d . . . . .
I007 I 0.21126(15) 0.50448(12) 1.0469(2) 0.0616(7) Uani 1 1 d . . . . .
I009 I 0.38127(13) 0.65982(12) 0.8546(3) 0.0617(7) Uani 1 1 d . . . . .
I00B I -0.21006(17) 0.75011(13) 0.9545(3) 0.0723(8) Uani 1 1 d . . . . .
I00C I 0.17264(18) 0.75510(13) 1.0234(3) 0.0710(8) Uani 1 1 d . . . . .
I00D I 0.21935(17) 0.50659(13) 0.5400(3) 0.0738(8) Uani 1 1 d . . . . .
Sn3 Sn -0.21014(9) 0.62276(8) 0.69988(16) 0.0201(3) Uani 1 1 d . . . . .
N3 N 0.4104(18) 0.1748(19) 0.320(3) 0.077(10) Uani 1 1 d . . . . .
H3A H 0.388116 0.215122 0.346157 0.092 Uiso 1 1 calc R U . . .
N5R N 0.669(2) 0.161(3) 0.241(5) 0.17(2) Uani 1 1 d D . . . .
H5R1 H 0.708981 0.151808 0.181851 0.251 Uiso 1 1 calc R U . . .
H5R2 H 0.659747 0.208845 0.243318 0.251 Uiso 1 1 calc R U . . .
H5R3 H 0.685475 0.144689 0.335907 0.251 Uiso 1 1 calc R U . . .
C2 C 0.515(2) 0.113(2) 0.207(5) 0.074(11) Uani 1 1 d . . . . .
C3 C 0.473(3) 0.0503(17) 0.288(4) 0.087(14) Uani 1 1 d . . . . .
H3 H 0.498040 0.004363 0.286051 0.105 Uiso 1 1 calc R U . . .
C4 C 0.411(2) 0.054(2) 0.356(3) 0.062(10) Uani 1 1 d . . . . .
H4 H 0.389194 0.013318 0.403613 0.074 Uiso 1 1 calc R U . . .
C5 C 0.379(2) 0.1174(15) 0.355(3) 0.047(8) Uani 1 1 d . . . . .
H5 H 0.325571 0.120669 0.382659 0.056 Uiso 1 1 calc R U . . .
C6 C 0.470(2) 0.1790(17) 0.253(4) 0.076(12) Uani 1 1 d . . . . .
H6 H 0.489716 0.225135 0.229759 0.091 Uiso 1 1 calc R U . . .
C7 C 0.594(3) 0.123(3) 0.179(10) 0.24(4) Uani 1 1 d D U . . .
H7A H 0.585641 0.140593 0.073407 0.291 Uiso 1 1 calc R U . . .
H7AB H 0.612836 0.072781 0.171274 0.291 Uiso 1 1 calc R U . . .
N1 N -0.016(4) 0.075(3) 0.355(7) 0.48(10) Uani 1 1 d D . . . .
N2 N -0.028(4) 0.177(4) 0.166(9) 0.43(8) Uani 1 1 d D . . . .
C1 C 0.024(4) 0.122(3) 0.251(5) 0.11(2) Uani 1 1 d D . . . .

loop_
_atom_site_aniso_label
_atom_site_aniso_U_11
_atom_site_aniso_U_22
_atom_site_aniso_U_33
_atom_site_aniso_U_23
_atom_site_aniso_U_13
_atom_site_aniso_U_12
Pb1 0.0667(10) 0.0648(9) 0.0576(8) -0.0003(7) 0.0054(7) -0.0027(7)
I0I 0.0345(12) 0.099(2) 0.098(2) 0.0045(14) -0.0009(13) -0.0043(12)
I005 0.0376(11) 0.0527(12) 0.0793(15) 0.0021(11) 0.0069(10) -0.0005(9)
I007 0.0785(17) 0.0575(13) 0.0492(12) 0.0226(11) 0.0094(11) 0.0051(12)
I009 0.0375(11) 0.0573(13) 0.0902(16) 0.0115(12) 0.0069(11) -0.0024(10)
I00B 0.088(2) 0.0693(15) 0.0577(13) -0.0286(12) 0.0026(12) 0.0006(13)
I00C 0.0830(18) 0.0683(15) 0.0597(14) -0.0358(12) 0.0003(12) 0.0092(12)
I00D 0.095(2) 0.0702(15) 0.0575(13) -0.0307(13) 0.0155(12) -0.0006(14)
Sn3 0.0224(7) 0.0230(7) 0.0146(6) -0.0005(6) 0.0013(5) 0.0009(6)
N3 0.038(17) 0.11(3) 0.09(2) 0.01(2) 0.016(16) 0.040(18)
N5R 0.10(4) 0.22(5) 0.15(4) -0.05(4) -0.09(3) -0.01(4)
C2 0.039(19) 0.08(3) 0.11(3) -0.01(2) 0.02(2) 0.007(18)
C3 0.15(4) 0.030(17) 0.07(2) -0.026(19) -0.03(3) -0.01(2)
C4 0.06(2) 0.08(3) 0.044(18) -0.013(19) 0.027(16) -0.02(2)
C5 0.06(2) 0.035(16) 0.038(15) 0.020(14) -0.001(14) -0.016(15)
C6 0.07(3) 0.032(16) 0.12(3) 0.015(19) -0.03(2) -0.007(17)
C7 0.27(6) 0.15(4) 0.31(6) 0.09(4) 0.07(4) 0.11(4)
N1 0.26(10) 0.22(8) 0.9(2) -0.39(12) -0.18(12) 0.11(7)
N2 0.7(2) 0.30(11) 0.36(10) 0.10(9) 0.24(12) -0.26(12)
C1 0.16(5) 0.09(4) 0.08(3) -0.02(3) 0.01(3) -0.08(4)

loop_
_atom_type_symbol
_atom_type_description
_atom_type_scat_dispersion_real
_atom_type_scat_dispersion_imag
_atom_type_scat_source
C C 0.0033 0.0016 'International Tables Vol C Tables 4.2.6.8 and 6.1.1.4'
H H 0.0000 0.0000 'International Tables Vol C Tables 4.2.6.8 and 6.1.1.4'
I I -0.4611 1.7922 'International Tables Vol C Tables 4.2.6.8 and 6.1.1.4'
N N 0.0064 0.0033 'International Tables Vol C Tables 4.2.6.8 and 6.1.1.4'
Pb Pb -3.1439 9.9644 'International Tables Vol C Tables 4.2.6.8 and 6.1.1.4'
Sn Sn -0.6597 1.4093 'International Tables Vol C Tables 4.2.6.8 and 6.1.1.4'

loop_
_geom_angle_atom_site_label_1
_geom_angle_atom_site_label_2
_geom_angle_atom_site_label_3
_geom_angle
_geom_angle_site_symmetry_1
_geom_angle_site_symmetry_3
_geom_angle_publ_flag
I009 Pb1 I00C 90.25(7) . 4_575 ?
I009 Pb1 I00D 92.13(8) . . ?
I00C Pb1 I00D 88.74(8) 4_575 . ?
I009 Pb1 I00C 84.32(7) . . ?
I00C Pb1 I00C 88.01(4) 4_575 . ?
I00D Pb1 I00C 175.17(8) . . ?
I009 Pb1 I007 89.19(7) . . ?
I00C Pb1 I007 178.47(8) 4_575 . ?
I00D Pb1 I007 89.86(7) . . ?
I00C Pb1 I007 93.35(7) . . ?
I009 Pb1 I0I 171.80(8) . . ?
I00C Pb1 I0I 87.68(8) 4_575 . ?
I00D Pb1 I0I 95.75(8) . . ?
I00C Pb1 I0I 87.69(8) . . ?
I007 Pb1 I0I 93.07(8) . . ?
Pb1 I007 Sn3 173.47(9) . 3_567 ?
Sn3 I00B Sn3 179.01(10) 4_576 . ?
Pb1 I00C Pb1 168.60(10) 4_576 . ?
Sn3 I00D Pb1 168.12(11) 3_566 . ?
I005 Sn3 I00D 90.21(8) . 3_566 ?
I005 Sn3 I00B 90.48(8) . 4_575 ?
I00D Sn3 I00B 95.59(8) 3_566 4_575 ?
I005 Sn3 I007 89.18(7) . 3_567 ?
I00D Sn3 I007 85.29(7) 3_566 3_567 ?
I00B Sn3 I007 179.06(8) 4_575 3_567 ?
I005 Sn3 I00B 87.09(8) . . ?
I00D Sn3 I00B 176.41(9) 3_566 . ?
I00B Sn3 I00B 86.80(4) 4_575 . ?
I007 Sn3 I00B 92.31(7) 3_567 . ?
C6 N3 C5 124(3) . . ?
C6 N3 H3A 117.8 . . ?
C5 N3 H3A 117.8 . . ?
C7 N5R H5R1 110.1 . . ?
C7 N5R H5R2 109.5 . . ?
H5R1 N5R H5R2 109.5 . . ?
C7 N5R H5R3 108.8 . . ?
H5R1 N5R H5R3 109.5 . . ?
H5R2 N5R H5R3 109.5 . . ?
C7 C2 C6 116(4) . . ?
C7 C2 C3 132(4) . . ?
C6 C2 C3 103(3) . . ?
C4 C3 C2 128(4) . . ?
C4 C3 H3 115.9 . . ?
C2 C3 H3 116.0 . . ?
C3 C4 C5 113(4) . . ?
C3 C4 H4 123.4 . . ?
C5 C4 H4 123.5 . . ?
N3 C5 C4 127(4) . . ?
N3 C5 H5 116.3 . . ?
C4 C5 H5 116.3 . . ?
N3 C6 C2 122(3) . . ?
N3 C6 H6 118.9 . . ?
C2 C6 H6 119.0 . . ?
C2 C7 N5R 141(7) . . ?
C2 C7 H7A 101.8 . . ?
N5R C7 H7A 101.5 . . ?
C2 C7 H7AB 102.1 . . ?
N5R C7 H7AB 102.1 . . ?
H7A C7 H7AB 104.8 . . ?
N2 C1 N1 117(5) . . ?

loop_
_geom_bond_atom_site_label_1
_geom_bond_atom_site_label_2
_geom_bond_distance
_geom_bond_site_symmetry_2
_geom_bond_publ_flag
Pb1 I009 3.136(3) . ?
Pb1 I00C 3.148(2) 4_575 ?
Pb1 I00D 3.149(2) . ?
Pb1 I00C 3.164(2) . ?
Pb1 I007 3.168(2) . ?
Pb1 I0I 3.185(3) . ?
I005 Sn3 3.023(3) . ?
I007 Sn3 3.209(2) 3_567 ?
I00B Sn3 3.159(2) 4_576 ?
I00B Sn3 3.217(2) . ?
I00D Sn3 3.147(2) 3_566 ?
N3 C6 1.20(4) . ?
N3 C5 1.22(4) . ?
N3 H3A 0.8600 . ?
N5R C7 1.454(10) . ?
N5R H5R1 0.8900 . ?
N5R H5R2 0.8900 . ?
N5R H5R3 0.8900 . ?
C2 C7 1.35(6) . ?
C2 C6 1.48(5) . ?
C2 C3 1.54(6) . ?
C3 C4 1.24(5) . ?
C3 H3 0.9300 . ?
C4 C5 1.27(4) . ?
C4 H4 0.9300 . ?
C5 H5 0.9300 . ?
C6 H6 0.9300 . ?
C7 H7A 0.9700 . ?
C7 H7AB 0.9700 . ?
N1 C1 1.450(10) . ?
N2 C1 1.452(10) . ?

loop_
_geom_torsion_atom_site_label_1
_geom_torsion_atom_site_label_2
_geom_torsion_atom_site_label_3
_geom_torsion_atom_site_label_4
_geom_torsion
_geom_torsion_site_symmetry_1
_geom_torsion_site_symmetry_2
_geom_torsion_site_symmetry_3
_geom_torsion_site_symmetry_4
_geom_torsion_publ_flag
C7 C2 C3 C4 153(6) . . . . ?
C6 C2 C3 C4 9(5) . . . . ?
C2 C3 C4 C5 1(6) . . . . ?
C6 N3 C5 C4 16(6) . . . . ?
C3 C4 C5 N3 -14(6) . . . . ?
C5 N3 C6 C2 -1(6) . . . . ?
C7 C2 C6 N3 -159(5) . . . . ?
C3 C2 C6 N3 -9(5) . . . . ?
C6 C2 C7 N5R 43(11) . . . . ?
C3 C2 C7 N5R -97(9) . . . . ?
